data_7005471
loop_
_publ_author_name
'Dillinger, Sandra A. T.'
'Schmalle, Helmut W.'
'Fox, Thomas'
'Berke, Heinz'

_publ_section_title
;
 Developing iron nitrosyl complexes as NO donor prodrugs.
;
_journal_issue 32
_journal_name_full 'Dalton transactions (Cambridge, England : 2003)'
_journal_page_first 3562
_journal_page_last 3571
_journal_paper_doi 10.1039/b702461d
_journal_year 2007
_chemical_formula_moiety 'C6 H16 Fe N2 O6 P2'
_chemical_formula_sum 'C6 H16 Fe N2 O6 P2'
_chemical_formula_weight 330.00
_chemical_name_systematic
;
Dinitrosyl-(1,2-bis(hydroxymethylphosphino)ethane)iron(II)
;
_space_group_IT_number 2
_symmetry_cell_setting triclinic
_symmetry_space_group_name_Hall '-P 1'
_symmetry_space_group_name_H-M 'P -1'
_atom_sites_solution_hydrogens geom
_atom_sites_solution_primary direct
_atom_sites_solution_secondary difmap
_audit_creation_method SHELXL-97
_cell_angle_alpha 95.919(15)
_cell_angle_beta 106.994(15)
_cell_angle_gamma 109.827(14)
_cell_formula_units_Z 2
_cell_length_a 7.6992(10)
_cell_length_b 8.5741(11)
_cell_length_c 11.2515(15)
_cell_measurement_reflns_used 8000
_cell_measurement_temperature 183(2)
_cell_measurement_theta_max 30.4
_cell_measurement_theta_min 2.85
_cell_volume 651.11(18)
_computing_cell_refinement 'Stoe IPDS software'
_computing_data_collection 'Stoe IPDS software'
_computing_data_reduction 'XRED (Stoe & Cie, 1999)'
_computing_molecular_graphics 'PLATON, PLUTON (Spek, 1990, 2005)'
_computing_publication_material 'SHELXL-97 (Sheldrick, 1997)'
_computing_structure_refinement 'SHELXL-97 (Sheldrick, 1997)'
_computing_structure_solution 'SHELXS-97 (Sheldrick, 1990)'
_diffrn_ambient_temperature 183(2)
_diffrn_measured_fraction_theta_full 0.904
_diffrn_measured_fraction_theta_max 0.904
_diffrn_measurement_device_type 'Stoe IPDS diffractometer'
_diffrn_measurement_method '\f rotation scan'
_diffrn_radiation_monochromator graphite
_diffrn_radiation_source 'fine-focus sealed tube'
_diffrn_radiation_type MoK\a
_diffrn_radiation_wavelength 0.71073
_diffrn_reflns_av_R_equivalents 0.0302
_diffrn_reflns_av_sigmaI/netI 0.0306
_diffrn_reflns_limit_h_max 10
_diffrn_reflns_limit_h_min -10
_diffrn_reflns_limit_k_max 12
_diffrn_reflns_limit_k_min -12
_diffrn_reflns_limit_l_max 15
_diffrn_reflns_limit_l_min -15
_diffrn_reflns_number 13195
_diffrn_reflns_theta_full 30.39
_diffrn_reflns_theta_max 30.39
_diffrn_reflns_theta_min 2.87
_diffrn_standards_decay_% 0
_diffrn_standards_interval_count ' image'
_diffrn_standards_interval_time 4.40
_diffrn_standards_number '50 to 200'
_exptl_absorpt_coefficient_mu 1.420
_exptl_absorpt_correction_T_max 0.7201
_exptl_absorpt_correction_T_min 0.6009
_exptl_absorpt_correction_type numerical
_exptl_absorpt_process_details 'Coppens et al. 1965'
_exptl_crystal_colour red
_exptl_crystal_density_diffrn 1.683
_exptl_crystal_density_method 'not measured'
_exptl_crystal_description block
_exptl_crystal_F_000 340
_exptl_crystal_size_max 0.33
_exptl_crystal_size_mid 0.33
_exptl_crystal_size_min 0.32
_refine_diff_density_max 0.558
_refine_diff_density_min -0.694
_refine_diff_density_rms 0.089
_refine_ls_extinction_method none
_refine_ls_goodness_of_fit_ref 1.078
_refine_ls_hydrogen_treatment mixed
_refine_ls_matrix_type full
_refine_ls_number_parameters 164
_refine_ls_number_reflns 3544
_refine_ls_number_restraints 0
_refine_ls_restrained_S_all 1.078
_refine_ls_R_factor_all 0.0348
_refine_ls_R_factor_gt 0.0268
_refine_ls_shift/su_max 0.001
_refine_ls_shift/su_mean 0.000
_refine_ls_structure_factor_coef Fsqd
_refine_ls_weighting_details 'w=1/[\s^2^(Fo^2^)+(0.0506P)^2^+0.0611P] where P=(Fo^2^+2Fc^2^)/3'
_refine_ls_weighting_scheme calc
_refine_ls_wR_factor_gt 0.0716
_refine_ls_wR_factor_ref 0.0791
_reflns_number_gt 3022
_reflns_number_total 3544
_reflns_threshold_expression >2sigma(I)
_cod_data_source_file b702461d.txt
_cod_data_source_block 4
_cod_database_code 7005471

loop_
_symmetry_equiv_pos_as_xyz
'x, y, z'
'-x, -y, -z'

loop_
_atom_site_label
_atom_site_type_symbol
_atom_site_fract_x
_atom_site_fract_y
_atom_site_fract_z
_atom_site_U_iso_or_equiv
_atom_site_adp_type
_atom_site_occupancy
_atom_site_calc_flag
_atom_site_refinement_flags
_atom_site_disorder_assembly
_atom_site_disorder_group
Fe1 Fe 0.15588(3) 0.75961(3) 0.40203(2) 0.01298(7) Uani 1 d . . .
P1 P 0.18729(5) 0.91923(5) 0.25741(4) 0.01357(9) Uani 1 d . . .
P2 P -0.14151(5) 0.60141(5) 0.26103(4) 0.01309(9) Uani 1 d . . .
N1 N 0.1458(2) 0.87262(17) 0.52665(14) 0.0190(3) Uani 1 d . . .
O1 O 0.1409(2) 0.94500(19) 0.62114(15) 0.0321(3) Uani 1 d . . .
N2 N 0.26553(19) 0.62287(17) 0.41146(13) 0.0165(3) Uani 1 d . . .
O2 O 0.3260(2) 0.51375(18) 0.42513(15) 0.0297(3) Uani 1 d . . .
C1 C -0.0556(2) 0.85527(19) 0.13046(16) 0.0169(3) Uani 1 d . . .
H1A H -0.1313 0.9168 0.1564 0.020 Uiso 1 calc R . .
H1B H -0.0375 0.8849 0.0510 0.020 Uiso 1 calc R . .
C2 C -0.1695(2) 0.66227(19) 0.10687(16) 0.0170(3) Uani 1 d . . .
H2A H -0.1176 0.6004 0.0563 0.020 Uiso 1 calc R . .
H2B H -0.3108 0.6318 0.0582 0.020 Uiso 1 calc R . .
C3 C 0.3510(2) 0.9122(2) 0.16699(18) 0.0207(3) Uani 1 d . . .
H3A H 0.3515 0.9943 0.1112 0.025 Uiso 1 calc R . .
H3B H 0.4872 0.9472 0.2274 0.025 Uiso 1 calc R . .
O3 O 0.2903(2) 0.74676(17) 0.09088(13) 0.0262(3) Uani 1 d . . .
H3 H 0.3397 0.6888 0.1349 0.039 Uiso 1 calc R . .
C4 C 0.2687(2) 1.15128(19) 0.31135(17) 0.0188(3) Uani 1 d . . .
H4A H 0.2022 1.1740 0.3703 0.023 Uiso 1 calc R . .
H4B H 0.4123 1.2007 0.3592 0.023 Uiso 1 calc R . .
O4 O 0.22705(18) 1.23332(14) 0.20824(13) 0.0193(2) Uani 1 d . . .
H4 H 0.137(4) 1.254(3) 0.203(3) 0.034(7) Uiso 1 d . . .
C5 C -0.3479(2) 0.6245(2) 0.30140(17) 0.0184(3) Uani 1 d . . .
H5A H -0.3604 0.5714 0.3742 0.022 Uiso 1 calc R . .
H5B H -0.3184 0.7470 0.3287 0.022 Uiso 1 calc R . .
O5 O -0.53160(16) 0.54812(16) 0.19692(13) 0.0195(2) Uani 1 d . . .
H5 H -0.586(4) 0.469(4) 0.210(3) 0.041(8) Uiso 1 d . . .
C6 C -0.2183(3) 0.3676(2) 0.22179(18) 0.0209(3) Uani 1 d . . .
H6A H -0.2080 0.3251 0.3011 0.025 Uiso 1 calc R . .
H6B H -0.3580 0.3148 0.1647 0.025 Uiso 1 calc R . .
O6 O -0.1008(2) 0.31782(17) 0.16125(13) 0.0256(3) Uani 1 d . . .
H6 H -0.1524 0.3022 0.0819 0.038 Uiso 1 calc R . .

loop_
_atom_site_aniso_label
_atom_site_aniso_U_11
_atom_site_aniso_U_22
_atom_site_aniso_U_33
_atom_site_aniso_U_23
_atom_site_aniso_U_13
_atom_site_aniso_U_12
Fe1 0.01397(11) 0.01203(11) 0.01094(14) 0.00242(8) 0.00194(8) 0.00475(8)
P1 0.01429(17) 0.01018(16) 0.0132(2) 0.00200(13) 0.00298(13) 0.00288(13)
P2 0.01359(16) 0.01100(16) 0.0124(2) 0.00305(13) 0.00330(13) 0.00304(12)
N1 0.0222(6) 0.0160(6) 0.0168(8) 0.0030(5) 0.0038(5) 0.0080(5)
O1 0.0458(8) 0.0308(7) 0.0219(9) -0.0020(6) 0.0138(6) 0.0180(6)
N2 0.0166(6) 0.0193(6) 0.0121(7) 0.0036(5) 0.0029(5) 0.0071(5)
O2 0.0393(7) 0.0330(7) 0.0298(8) 0.0122(6) 0.0133(6) 0.0271(6)
C1 0.0179(7) 0.0143(6) 0.0138(8) 0.0046(5) 0.0018(5) 0.0034(5)
C2 0.0175(6) 0.0150(7) 0.0113(8) 0.0018(5) 0.0024(5) 0.0003(5)
C3 0.0230(7) 0.0198(7) 0.0224(10) 0.0052(6) 0.0115(6) 0.0089(6)
O3 0.0377(7) 0.0269(6) 0.0177(7) 0.0016(5) 0.0053(5) 0.0215(6)
C4 0.0225(7) 0.0119(6) 0.0177(9) 0.0023(5) 0.0040(6) 0.0044(5)
O4 0.0216(5) 0.0131(5) 0.0225(7) 0.0064(4) 0.0069(4) 0.0061(4)
C5 0.0149(6) 0.0192(7) 0.0182(9) 0.0021(6) 0.0042(5) 0.0050(5)
O5 0.0133(5) 0.0186(6) 0.0227(7) 0.0071(5) 0.0031(4) 0.0036(4)
C6 0.0264(8) 0.0127(6) 0.0226(10) 0.0039(6) 0.0083(6) 0.0066(6)
O6 0.0310(6) 0.0288(6) 0.0187(7) 0.0006(5) 0.0030(5) 0.0201(5)

loop_
_atom_type_symbol
_atom_type_description
_atom_type_scat_dispersion_real
_atom_type_scat_dispersion_imag
_atom_type_scat_source
C C 0.0033 0.0016 'International Tables Vol C Tables 4.2.6.8 and 6.1.1.4'
H H 0.0000 0.0000 'International Tables Vol C Tables 4.2.6.8 and 6.1.1.4'
Fe Fe 0.3463 0.8444 'International Tables Vol C Tables 4.2.6.8 and 6.1.1.4'
N N 0.0061 0.0033 'International Tables Vol C Tables 4.2.6.8 and 6.1.1.4'
O O 0.0106 0.0060 'International Tables Vol C Tables 4.2.6.8 and 6.1.1.4'
P P 0.1023 0.0942 'International Tables Vol C Tables 4.2.6.8 and 6.1.1.4'

loop_
_geom_angle_atom_site_label_1
_geom_angle_atom_site_label_2
_geom_angle_atom_site_label_3
_geom_angle
_geom_angle_site_symmetry_1
_geom_angle_site_symmetry_3
_geom_angle_publ_flag
N2 Fe1 N1 124.28(7) . . yes
N2 Fe1 P2 101.74(5) . . yes
N1 Fe1 P2 112.17(5) . . yes
N2 Fe1 P1 116.96(5) . . yes
N1 Fe1 P1 108.63(5) . . yes
P2 Fe1 P1 85.80(2) . . yes
C4 P1 C3 100.31(8) . . yes
C4 P1 C1 104.09(7) . . yes
C3 P1 C1 103.04(8) . . yes
C4 P1 Fe1 117.87(6) . . yes
C3 P1 Fe1 120.43(6) . . yes
C1 P1 Fe1 109.05(5) . . yes
C2 P2 C5 103.90(8) . . yes
C2 P2 C6 104.61(8) . . yes
C5 P2 C6 102.24(8) . . yes
C2 P2 Fe1 110.48(5) . . yes
C5 P2 Fe1 115.14(6) . . yes
C6 P2 Fe1 118.92(6) . . yes
O1 N1 Fe1 175.11(13) . . yes
O2 N2 Fe1 171.14(14) . . yes
C2 C1 P1 109.38(10) . . yes
C2 C1 H1A 109.8 . . yes
P1 C1 H1A 109.8 . . yes
C2 C1 H1B 109.8 . . yes
P1 C1 H1B 109.8 . . yes
H1A C1 H1B 108.2 . . yes
C1 C2 P2 109.07(11) . . yes
C1 C2 H2A 109.9 . . yes
P2 C2 H2A 109.9 . . yes
C1 C2 H2B 109.9 . . yes
P2 C2 H2B 109.9 . . yes
H2A C2 H2B 108.3 . . yes
O3 C3 P1 112.00(12) . . yes
O3 C3 H3A 109.2 . . yes
P1 C3 H3A 109.2 . . yes
O3 C3 H3B 109.2 . . yes
P1 C3 H3B 109.2 . . yes
H3A C3 H3B 107.9 . . yes
C3 O3 H3 109.5 . . yes
O4 C4 P1 112.85(11) . . yes
O4 C4 H4A 109.0 . . yes
P1 C4 H4A 109.0 . . yes
O4 C4 H4B 109.0 . . yes
P1 C4 H4B 109.0 . . yes
H4A C4 H4B 107.8 . . yes
C4 O4 H4 111(2) . . yes
O5 C5 P2 112.81(12) . . yes
O5 C5 H5A 109.0 . . yes
P2 C5 H5A 109.0 . . yes
O5 C5 H5B 109.0 . . yes
P2 C5 H5B 109.0 . . yes
H5A C5 H5B 107.8 . . yes
C5 O5 H5 106(2) . . yes
O6 C6 P2 112.07(12) . . yes
O6 C6 H6A 109.2 . . yes
P2 C6 H6A 109.2 . . yes
O6 C6 H6B 109.2 . . yes
P2 C6 H6B 109.2 . . yes
H6A C6 H6B 107.9 . . yes
C6 O6 H6 109.5 . . yes

loop_
_geom_bond_atom_site_label_1
_geom_bond_atom_site_label_2
_geom_bond_distance
_geom_bond_site_symmetry_2
_geom_bond_publ_flag
Fe1 N2 1.6563(13) . yes
Fe1 N1 1.6567(16) . yes
Fe1 P2 2.2193(7) . yes
Fe1 P1 2.2459(6) . yes
P1 C4 1.8446(16) . yes
P1 C3 1.8481(18) . yes
P1 C1 1.8493(16) . yes
P2 C2 1.8363(17) . yes
P2 C5 1.8404(17) . yes
P2 C6 1.8503(16) . yes
N1 O1 1.192(2) . yes
N2 O2 1.1827(18) . yes
C1 C2 1.538(2) . yes
C1 H1A 0.9900 . yes
C1 H1B 0.9900 . yes
C2 H2A 0.9900 . yes
C2 H2B 0.9900 . yes
C3 O3 1.425(2) . yes
C3 H3A 0.9900 . yes
C3 H3B 0.9900 . yes
O3 H3 0.8400 . yes
C4 O4 1.431(2) . yes
C4 H4A 0.9900 . yes
C4 H4B 0.9900 . yes
O4 H4 0.76(3) . yes
C5 O5 1.433(2) . yes
C5 H5A 0.9900 . yes
C5 H5B 0.9900 . yes
O5 H5 0.72(3) . yes
C6 O6 1.424(2) . yes
C6 H6A 0.9900 . yes
C6 H6B 0.9900 . yes
O6 H6 0.8400 . yes

loop_
_geom_torsion_atom_site_label_1
_geom_torsion_atom_site_label_2
_geom_torsion_atom_site_label_3
_geom_torsion_atom_site_label_4
_geom_torsion
_geom_torsion_site_symmetry_1
_geom_torsion_site_symmetry_2
_geom_torsion_site_symmetry_3
_geom_torsion_site_symmetry_4
_geom_torsion_publ_flag
N2 Fe1 P1 C4 -129.46(8) . . . . yes
N1 Fe1 P1 C4 17.50(8) . . . . yes
P2 Fe1 P1 C4 129.50(6) . . . . yes
N2 Fe1 P1 C3 -6.42(9) . . . . yes
N1 Fe1 P1 C3 140.55(9) . . . . yes
P2 Fe1 P1 C3 -107.45(7) . . . . yes
N2 Fe1 P1 C1 112.25(8) . . . . yes
N1 Fe1 P1 C1 -100.79(8) . . . . yes
P2 Fe1 P1 C1 11.21(6) . . . . yes
N2 Fe1 P2 C2 -106.19(8) . . . . yes
N1 Fe1 P2 C2 118.92(8) . . . . yes
P1 Fe1 P2 C2 10.50(6) . . . . yes
N2 Fe1 P2 C5 136.52(8) . . . . yes
N1 Fe1 P2 C5 1.63(8) . . . . yes
P1 Fe1 P2 C5 -106.79(6) . . . . yes
N2 Fe1 P2 C6 14.74(9) . . . . yes
N1 Fe1 P2 C6 -120.15(9) . . . . yes
P1 Fe1 P2 C6 131.42(7) . . . . yes
C4 P1 C1 C2 -161.90(12) . . . . yes
C3 P1 C1 C2 93.77(13) . . . . yes
Fe1 P1 C1 C2 -35.28(13) . . . . yes
P1 C1 C2 P2 43.54(14) . . . . yes
C5 P2 C2 C1 89.26(12) . . . . yes
C6 P2 C2 C1 -163.87(11) . . . . yes
Fe1 P2 C2 C1 -34.76(12) . . . . yes
C4 P1 C3 O3 -167.20(12) . . . . yes
C1 P1 C3 O3 -59.98(13) . . . . yes
Fe1 P1 C3 O3 61.66(14) . . . . yes
C3 P1 C4 O4 65.10(13) . . . . yes
C1 P1 C4 O4 -41.28(14) . . . . yes
Fe1 P1 C4 O4 -162.17(9) . . . . yes
C2 P2 C5 O5 47.01(13) . . . . yes
C6 P2 C5 O5 -61.63(13) . . . . yes
Fe1 P2 C5 O5 167.96(9) . . . . yes
C2 P2 C6 O6 59.34(14) . . . . yes
C5 P2 C6 O6 167.43(12) . . . . yes
Fe1 P2 C6 O6 -64.52(14) . . . . yes
